data_1573651
_journal_paper_doi 10.1039/D4DT03036B
_chemical_formula_moiety 'C15 H22 Au O P'
_chemical_formula_sum 'C15 H22 Au O P'
_chemical_formula_weight 446.26
_space_group_crystal_system orthorhombic
_space_group_IT_number 29
_space_group_name_Hall 'P -2a -2ab'
_space_group_name_H-M_alt 'P b 21 a'
_atom_sites_solution_hydrogens geom
_audit_creation_date 2024-05-06
_audit_creation_method
;
Olex2 1.5
(compiled 2024.02.16 svn.r378c4104 for OlexSys, GUI svn.r6928)
;
_audit_update_record
;
2024-07-24 deposited with the CCDC.	2025-01-09 downloaded from the CCDC.
;
_cell_angle_alpha 90
_cell_angle_beta 90
_cell_angle_gamma 90
_cell_formula_units_Z 8
_cell_length_a 17.1407(10)
_cell_length_b 9.8864(4)
_cell_length_c 16.8388(12)
_cell_measurement_reflns_used 11118
_cell_measurement_temperature 295.5(5)
_cell_measurement_theta_max 22.7830
_cell_measurement_theta_min 2.0840
_cell_volume 2853.5(3)
_computing_cell_refinement 'CrysAlisPro 1.171.42.49 (Rigaku OD, 2022)'
_computing_data_collection 'CrysAlisPro 1.171.42.49 (Rigaku OD, 2022)'
_computing_data_reduction 'CrysAlisPro 1.171.42.49 (Rigaku OD, 2022)'
_computing_molecular_graphics 'Olex2 1.5 (Dolomanov et al., 2009)'
_computing_publication_material 'Olex2 1.5 (Dolomanov et al., 2009)'
_computing_structure_refinement 'SHELXL 2018/3 (Sheldrick, 2015)'
_diffrn_ambient_environment 'Diamond Anvil Cell filled with silicone oil'
_diffrn_ambient_pressure 1120000
_diffrn_ambient_temperature 295.5(5)
_diffrn_crystal_treatment 'pressurized rapidly in silicone oil as a hydrostatic medium'
_diffrn_detector 'CCD plate'
_diffrn_detector_area_resol_mean 16.0128
_diffrn_detector_type Eos
_diffrn_measured_fraction_theta_full 0.914
_diffrn_measured_fraction_theta_max 0.885
_diffrn_measurement_details
;
List of Runs (angles in degrees, time in seconds):

  # Type    Start    End  Width  t~exp~   \w     \q     \k     \f   Frames
#--------------------------------------------------------------------------
  1  \w    -88.00   5.00   1.00   90.00    --  -25.00 114.00 -45.00   93
  2  \w    -37.00  29.00   1.00   90.00    --  -25.00 -39.00-167.00   66
  3  \w    -26.00  10.00   1.00   90.00    --  -25.00  67.00 -23.00   36
  4  \w    -14.00  18.00   1.00   90.00    --  -25.00 -97.00  35.00   32
  5  \w    -14.00  21.00   1.00   90.00    --  -25.00 -97.00-143.00   35
  6  \w      2.00  43.00   1.00   90.00    --  -25.00 -26.00   8.00   41
  7  \w    -97.00 -14.00   1.00   90.00    --  -25.00 135.00 123.00   83
  8  \w    -64.00  28.00   1.00   90.00    --  -25.00  53.00 162.00   92
  9  \w    -29.00  37.00   1.00   90.00    --   25.08  39.00 167.00   66
 10  \w    -20.00  60.00   1.00   90.00    --   25.08 -67.00  23.00   80
 11  \w    -12.00  14.00   1.00   90.00    --   25.08  97.00 143.00   26
 12  \w    -28.00  62.00   1.00   90.00    --   25.08 -39.00-167.00   90
 13  \w    -54.00  42.00   1.00   90.00    --   25.08  26.00  -8.00   96
 14  \w    -16.00  14.00   1.00   90.00    --   25.08  97.00 -35.00   30
;
_diffrn_measurement_device 'four-circle diffractometer'
_diffrn_measurement_device_type 'SuperNova, Single source at offset/far, Eos'
_diffrn_measurement_method '\w scans'
_diffrn_measurement_specimen_support 'Diamond Anvil Cell, effective opening angle 52 deg.'
_diffrn_orient_matrix_type 'CrysAlisPro convention (1999,Acta A55,543-557)'
_diffrn_orient_matrix_UB_11 0.0198248000
_diffrn_orient_matrix_UB_12 0.0263518000
_diffrn_orient_matrix_UB_13 0.0031499000
_diffrn_orient_matrix_UB_21 0.0167071000
_diffrn_orient_matrix_UB_22 -0.0148102000
_diffrn_orient_matrix_UB_23 0.0415346000
_diffrn_orient_matrix_UB_31 0.0197816000
_diffrn_orient_matrix_UB_32 -0.0138687000
_diffrn_orient_matrix_UB_33 -0.0382694000
_diffrn_radiation_monochromator mirror
_diffrn_radiation_probe x-ray
_diffrn_radiation_type 'Ag K\a'
_diffrn_radiation_wavelength 0.56087
_diffrn_reflns_av_R_equivalents 0.0873
_diffrn_reflns_av_unetI/netI 0.0636
_diffrn_reflns_Laue_measured_fraction_full 0.914
_diffrn_reflns_Laue_measured_fraction_max 0.885
_diffrn_reflns_limit_h_max 23
_diffrn_reflns_limit_h_min -23
_diffrn_reflns_limit_k_max 13
_diffrn_reflns_limit_k_min -13
_diffrn_reflns_limit_l_max 21
_diffrn_reflns_limit_l_min -21
_diffrn_reflns_number 40946
_diffrn_reflns_point_group_measured_fraction_full 0.917
_diffrn_reflns_point_group_measured_fraction_max 0.883
_diffrn_reflns_theta_full 19.665
_diffrn_reflns_theta_max 23.002
_diffrn_reflns_theta_min 1.875
_diffrn_source 'micro-focus sealed X-ray tube'
_diffrn_source_type 'SuperNova (Ag) X-ray Source'
_exptl_absorpt_coefficient_mu 5.627
_exptl_absorpt_correction_T_max 0.61198
_exptl_absorpt_correction_T_min 0.60373
_exptl_absorpt_correction_type sphere
_exptl_absorpt_process_details
;
CrysAlisPro 1.171.42.49 (Rigaku Oxford Diffraction, 2022)
Spherical absorption correction
using equivalent radius and absorption coefficient.
Empirical absorption correction using spherical harmonics,
implemented in SCALE3 ABSPACK scaling algorithm.
;
_exptl_crystal_colour 'clear violet'
_exptl_crystal_colour_lustre clear
_exptl_crystal_colour_primary violet
_exptl_crystal_density_diffrn 2.078
_exptl_crystal_description needle
_exptl_crystal_F_000 1712
_exptl_crystal_preparation 'Mounted in a Diamond-Anvil Cell using silicone oil as pressure medium.,Luminescent'
_exptl_crystal_pressure_history 'Pressurized to 1.12 GPa and left to stabilize over ? hours.'
_exptl_crystal_recrystallization_method 'Re-crystallisation from solvent: n-pentane/dichloromethane'
_exptl_crystal_size_max 0.18
_exptl_crystal_size_mid 0.13
_exptl_crystal_size_min 0.09
_exptl_crystal_size_rad 0.400
_refine_diff_density_max 1.981
_refine_diff_density_min -1.439
_refine_diff_density_rms 0.179
_refine_ls_abs_structure_details
;
 Refined as an inversion twin.
;
_refine_ls_abs_structure_Flack 0.54(3)
_refine_ls_extinction_method none
_refine_ls_goodness_of_fit_ref 1.000
_refine_ls_hydrogen_treatment constr
_refine_ls_matrix_type full
_refine_ls_number_parameters 334
_refine_ls_number_reflns 7156
_refine_ls_number_restraints 1
_refine_ls_restrained_S_all 1.000
_refine_ls_R_factor_all 0.0691
_refine_ls_R_factor_gt 0.0440
_refine_ls_shift/su_max 0.001
_refine_ls_shift/su_mean 0.000
_refine_ls_structure_factor_coef Fsqd
_refine_ls_weighting_details 'w=1/[\s^2^(Fo^2^)+(0.0414P)^2^] where P=(Fo^2^+2Fc^2^)/3'
_refine_ls_weighting_scheme calc
_refine_ls_wR_factor_gt 0.0864
_refine_ls_wR_factor_ref 0.0982
_reflns_Friedel_coverage 0.891
_reflns_Friedel_fraction_full 0.921
_reflns_Friedel_fraction_max 0.882
_reflns_number_gt 5364
_reflns_number_total 7156
_reflns_threshold_expression 'I > 2\s(I)'
_cod_data_source_file d4dt03036b2.cif
_cod_data_source_block appr2_1p12GPa
_cod_database_code 1573651
_shelx_shelxl_version_number 2018/3
_chemical_oxdiff_formula 'C15 H22 O P Au'
_shelx_space_group_comment
;
The symmetry employed for this shelxl refinement is uniquely defined
by the following loop, which should always be used as a source of
symmetry information in preference to the above space-group names.
They are only intended as comments.
;
_shelx_estimated_absorpt_t_max 0.631
_shelx_estimated_absorpt_t_min 0.431
_diffrn_orient_matrix_axis[1] matrixX
_diffrn_orient_matrix_axis[2] matrixY
_diffrn_orient_matrix_axis[3] matrixZ
_olex2_refinement_description
;
1. Twinned data refinement
 Scales: 0.46(3)
 0.54(3)
2. Fixed Uiso
 At 1.2 times of:
  All C(H) groups, All C(H,H) groups
 At 1.5 times of:
  All C(H,H,H) groups
3.a Secondary CH2 refined with riding coordinates:
 C10(H10A,H10B), C30(H30A,H30B), C32(H32A,H32B), C12(H12A,H12B), C14(H14A,
 H14B), C34(H34A,H34B)
3.b Aromatic/amide H refined with riding coordinates:
 C27(H27), C24(H24), C28(H28), C25(H25), C7(H7), C8(H8), C4(H4), C5(H5)
3.c Idealised Me refined as rotating group:
 C11(H11A,H11B,H11C), C31(H31A,H31B,H31C), C9(H9A,H9B,H9C), C35(H35A,H35B,
 H35C), C33(H33A,H33B,H33C), C15(H15A,H15B,H15C), C13(H13A,H13B,H13C), C29(H29A,
 H29B,H29C)
;
_olex2_submission_special_instructions 'No special instructions were received'
_oxdiff_exptl_absorpt_empirical_details
;
Empirical correction (ABSPACK) includes:
- Absorption correction using spherical harmonics
- Frame scaling
;
_oxdiff_exptl_absorpt_empirical_full_max 3.120
_oxdiff_exptl_absorpt_empirical_full_min 0.601

loop_
_space_group_symop_operation_xyz
'x, y, z'
'x+1/2, y, -z'
'-x+1/2, y+1/2, z'
'-x, y+1/2, -z'

loop_
_atom_site_label
_atom_site_type_symbol
_atom_site_fract_x
_atom_site_fract_y
_atom_site_fract_z
_atom_site_U_iso_or_equiv
_atom_site_adp_type
_atom_site_occupancy
_atom_site_site_symmetry_order
_atom_site_calc_flag
_atom_site_refinement_flags_posn
_atom_site_refinement_flags_adp
_atom_site_refinement_flags_occupancy
_atom_site_disorder_assembly
_atom_site_disorder_group
Au2 Au 0.63331(3) -0.00705(4) 0.42107(4) 0.03022(15) Uani 1 1 d . . . . .
Au1 Au 0.37701(3) 0.70593(4) 0.07735(4) 0.03003(15) Uani 1 1 d . . . . .
P1 P 0.37723(17) 0.9009(7) 0.0048(3) 0.0250(13) Uani 1 1 d . . . . .
P2 P 0.62824(18) -0.1965(7) 0.4978(3) 0.0258(13) Uani 1 1 d . . . . .
C23 C 0.6347(7) 0.415(2) 0.3035(13) 0.033(4) Uani 1 1 d . . . . .
C21 C 0.6342(8) 0.171(2) 0.3664(13) 0.036(5) Uani 1 1 d . . . . .
C26 C 0.6369(8) 0.6717(13) 0.2321(10) 0.026(3) Uani 1 1 d . . . . .
C22 C 0.6352(8) 0.284(2) 0.3382(12) 0.032(4) Uani 1 1 d . . . . .
O2 O 0.6427(6) 0.7949(14) 0.1971(8) 0.048(3) Uani 1 1 d . . . . .
C1 C 0.3787(8) 0.525(2) 0.1323(13) 0.038(5) Uani 1 1 d . . . . .
C2 C 0.3789(8) 0.414(2) 0.1582(12) 0.034(4) Uani 1 1 d . . . . .
C27 C 0.5676(8) 0.6204(13) 0.2621(9) 0.031(3) Uani 1 1 d . . . . .
H27 H 0.521696 0.670329 0.258642 0.037 Uiso 1 1 calc R U . . .
C24 C 0.7042(7) 0.4700(11) 0.2756(9) 0.031(3) Uani 1 1 d . . . . .
H24 H 0.750392 0.421268 0.280041 0.037 Uiso 1 1 calc R U . . .
C28 C 0.5676(7) 0.4925(14) 0.2976(8) 0.033(3) Uani 1 1 d . . . . .
H28 H 0.521112 0.458462 0.317893 0.039 Uiso 1 1 calc R U . . .
C25 C 0.7045(8) 0.5990(12) 0.2409(9) 0.035(4) Uani 1 1 d . . . . .
H25 H 0.751435 0.635842 0.223452 0.042 Uiso 1 1 calc R U . . .
C7 C 0.4492(8) 0.1123(14) 0.2701(10) 0.038(4) Uani 1 1 d . . . . .
H7 H 0.492481 0.087312 0.299935 0.045 Uiso 1 1 calc R U . . .
C8 C 0.4454(7) 0.2360(13) 0.2365(10) 0.034(3) Uani 1 1 d . . . . .
H8 H 0.487252 0.294975 0.242480 0.041 Uiso 1 1 calc R U . . .
C3 C 0.3796(7) 0.2783(18) 0.1925(10) 0.025(4) Uani 1 1 d . . . . .
C10 C 0.4044(8) 0.8674(11) -0.0972(8) 0.031(3) Uani 1 1 d . . . . .
H10A H 0.380938 0.935725 -0.130994 0.037 Uiso 1 1 calc R U . . .
H10B H 0.460592 0.875520 -0.102199 0.037 Uiso 1 1 calc R U . . .
C11 C 0.3793(8) 0.7260(15) -0.1271(13) 0.044(4) Uani 1 1 d . . . . .
H11A H 0.391449 0.717664 -0.182578 0.066 Uiso 1 1 calc R U . . .
H11B H 0.324125 0.714963 -0.119583 0.066 Uiso 1 1 calc R U . . .
H11C H 0.406656 0.657544 -0.097832 0.066 Uiso 1 1 calc R U . . .
C31 C 0.6623(8) -0.0372(13) 0.6292(10) 0.041(4) Uani 1 1 d . . . . .
H31A H 0.675379 0.034011 0.592820 0.062 Uiso 1 1 calc R U . . .
H31B H 0.693397 -0.028614 0.676361 0.062 Uiso 1 1 calc R U . . .
H31C H 0.608061 -0.031148 0.642901 0.062 Uiso 1 1 calc R U . . .
C30 C 0.6783(8) -0.1736(12) 0.5904(9) 0.035(4) Uani 1 1 d . . . . .
H30A H 0.662782 -0.244872 0.626648 0.042 Uiso 1 1 calc R U . . .
H30B H 0.734014 -0.182304 0.581378 0.042 Uiso 1 1 calc R U . . .
O1 O 0.3982(8) -0.1005(14) 0.2994(9) 0.062(4) Uani 1 1 d . . . . .
C4 C 0.3188(7) 0.1867(13) 0.1836(9) 0.034(3) Uani 1 1 d . . . . .
H4 H 0.274705 0.211621 0.155002 0.041 Uiso 1 1 calc R U . . .
C32 C 0.6689(8) -0.3482(12) 0.4551(9) 0.038(3) Uani 1 1 d . . . . .
H32A H 0.645625 -0.362709 0.403288 0.045 Uiso 1 1 calc R U . . .
H32B H 0.724473 -0.335254 0.447466 0.045 Uiso 1 1 calc R U . . .
C12 C 0.2835(6) 0.9854(16) -0.0004(9) 0.038(3) Uani 1 1 d . . . . .
H12A H 0.268510 1.013209 0.052723 0.045 Uiso 1 1 calc R U . . .
H12B H 0.288992 1.066465 -0.032340 0.045 Uiso 1 1 calc R U . . .
C14 C 0.4458(8) 1.0315(11) 0.0368(9) 0.031(3) Uani 1 1 d . . . . .
H14A H 0.438736 1.046768 0.093251 0.037 Uiso 1 1 calc R U . . .
H14B H 0.498481 0.998204 0.028995 0.037 Uiso 1 1 calc R U . . .
C9 C 0.3472(9) -0.2062(15) 0.2847(11) 0.053(5) Uani 1 1 d . . . . .
H9A H 0.336836 -0.211482 0.228758 0.080 Uiso 1 1 calc R U . . .
H9B H 0.299212 -0.190776 0.312739 0.080 Uiso 1 1 calc R U . . .
H9C H 0.370053 -0.289515 0.302413 0.080 Uiso 1 1 calc R U . . .
C35 C 0.4774(8) -0.2630(13) 0.4535(10) 0.043(4) Uani 1 1 d . . . . .
H35A H 0.476317 -0.184998 0.419580 0.064 Uiso 1 1 calc R U . . .
H35B H 0.425396 -0.283843 0.470695 0.064 Uiso 1 1 calc R U . . .
H35C H 0.498511 -0.338559 0.424910 0.064 Uiso 1 1 calc R U . . .
C34 C 0.5283(7) -0.2336(14) 0.5257(10) 0.034(3) Uani 1 1 d . . . . .
H34A H 0.527672 -0.311261 0.560854 0.041 Uiso 1 1 calc R U . . .
H34B H 0.506887 -0.157126 0.554414 0.041 Uiso 1 1 calc R U . . .
C6 C 0.3881(8) 0.0232(17) 0.2597(11) 0.035(4) Uani 1 1 d . . . . .
C5 C 0.3230(8) 0.0587(13) 0.2169(10) 0.035(4) Uani 1 1 d . . . . .
H5 H 0.282237 -0.002360 0.210277 0.042 Uiso 1 1 calc R U . . .
C33 C 0.6561(10) -0.4743(15) 0.5058(12) 0.058(5) Uani 1 1 d . . . . .
H33A H 0.661988 -0.553486 0.473329 0.088 Uiso 1 1 calc R U . . .
H33B H 0.604493 -0.472400 0.527879 0.088 Uiso 1 1 calc R U . . .
H33C H 0.693780 -0.476252 0.547920 0.088 Uiso 1 1 calc R U . . .
C15 C 0.4375(8) 1.1658(13) -0.0062(11) 0.050(5) Uani 1 1 d . . . . .
H15A H 0.437618 1.150549 -0.062535 0.074 Uiso 1 1 calc R U . . .
H15B H 0.480233 1.223799 0.007722 0.074 Uiso 1 1 calc R U . . .
H15C H 0.389241 1.207935 0.008930 0.074 Uiso 1 1 calc R U . . .
C13 C 0.2204(8) 0.9013(13) -0.0343(10) 0.044(4) Uani 1 1 d . . . . .
H13A H 0.227124 0.894585 -0.090716 0.066 Uiso 1 1 calc R U . . .
H13B H 0.170843 0.942269 -0.022883 0.066 Uiso 1 1 calc R U . . .
H13C H 0.222227 0.812617 -0.011177 0.066 Uiso 1 1 calc R U . . .
C29 C 0.5767(10) 0.8823(13) 0.2006(11) 0.059(5) Uani 1 1 d . . . . .
H29A H 0.539577 0.855994 0.160774 0.089 Uiso 1 1 calc R U . . .
H29B H 0.593029 0.973823 0.191123 0.089 Uiso 1 1 calc R U . . .
H29C H 0.553030 0.876108 0.252100 0.089 Uiso 1 1 calc R U . . .

loop_
_atom_site_aniso_label
_atom_site_aniso_U_11
_atom_site_aniso_U_22
_atom_site_aniso_U_33
_atom_site_aniso_U_23
_atom_site_aniso_U_13
_atom_site_aniso_U_12
Au2 0.0340(3) 0.0259(3) 0.0308(4) 0.0048(5) -0.0014(2) -0.0011(2)
Au1 0.0323(3) 0.0276(3) 0.0302(4) 0.0047(5) 0.0016(2) 0.00011(18)
P1 0.025(2) 0.023(3) 0.028(4) 0.0010(18) -0.0011(14) 0.0004(12)
P2 0.029(3) 0.025(3) 0.024(4) -0.0002(17) 0.0011(14) -0.0012(12)
C23 0.031(9) 0.030(9) 0.038(13) -0.009(9) 0.001(6) -0.005(6)
C21 0.035(9) 0.033(11) 0.040(15) 0.010(9) 0.005(6) 0.003(5)
C26 0.040(8) 0.014(6) 0.024(10) -0.002(6) 0.000(6) -0.010(4)
C22 0.039(9) 0.029(9) 0.028(12) 0.003(9) 0.004(6) -0.002(6)
O2 0.071(8) 0.033(6) 0.041(9) 0.018(6) 0.000(6) -0.005(6)
C1 0.041(10) 0.034(11) 0.039(15) 0.004(9) -0.006(6) 0.000(5)
C2 0.034(9) 0.037(10) 0.031(12) 0.004(9) 0.001(6) -0.001(6)
C27 0.029(8) 0.033(6) 0.031(10) 0.010(6) 0.001(6) 0.007(5)
C24 0.027(7) 0.030(7) 0.035(10) 0.001(6) -0.003(5) 0.005(5)
C28 0.031(7) 0.029(5) 0.039(10) 0.002(7) -0.003(5) -0.016(6)
C25 0.037(9) 0.032(7) 0.035(11) 0.000(7) 0.010(6) -0.011(5)
C7 0.028(8) 0.039(7) 0.047(12) -0.007(7) -0.014(7) 0.010(6)
C8 0.027(7) 0.038(7) 0.037(11) -0.002(7) 0.000(6) -0.008(5)
C3 0.042(9) 0.023(8) 0.010(10) 0.006(7) 0.007(5) 0.012(6)
C10 0.036(8) 0.022(5) 0.035(10) 0.002(5) -0.005(6) 0.000(5)
C11 0.037(8) 0.030(7) 0.066(14) -0.010(8) 0.003(7) -0.009(5)
C31 0.052(10) 0.040(8) 0.031(11) -0.009(7) -0.011(7) 0.012(6)
C30 0.030(8) 0.031(6) 0.045(12) -0.001(6) -0.007(6) 0.000(5)
O1 0.085(10) 0.044(7) 0.057(11) 0.024(7) -0.033(8) -0.016(8)
C4 0.024(7) 0.046(8) 0.031(10) -0.003(7) -0.003(5) 0.001(6)
C32 0.047(9) 0.035(6) 0.031(11) -0.005(6) 0.003(7) -0.003(6)
C12 0.026(7) 0.038(6) 0.049(11) 0.005(7) -0.003(6) 0.005(7)
C14 0.033(8) 0.031(6) 0.029(10) 0.001(6) -0.004(6) -0.004(5)
C9 0.064(11) 0.036(7) 0.060(15) 0.004(8) 0.011(9) -0.009(7)
C35 0.033(9) 0.047(8) 0.048(12) -0.001(7) -0.006(6) -0.007(6)
C34 0.028(8) 0.051(8) 0.023(10) 0.013(7) 0.002(5) 0.001(6)
C6 0.028(7) 0.040(9) 0.038(12) 0.002(8) -0.004(6) -0.002(6)
C5 0.037(9) 0.042(7) 0.026(11) -0.008(7) 0.010(6) -0.014(6)
C33 0.081(12) 0.037(9) 0.057(15) -0.002(7) -0.017(9) 0.025(8)
C15 0.033(9) 0.033(7) 0.082(16) 0.005(7) -0.005(7) -0.006(6)
C13 0.030(8) 0.040(7) 0.061(13) -0.019(8) -0.008(6) 0.004(6)
C29 0.074(13) 0.027(7) 0.077(16) 0.025(8) 0.010(10) 0.005(7)

loop_
_atom_type_symbol
_atom_type_description
_atom_type_scat_dispersion_real
_atom_type_scat_dispersion_imag
_atom_type_scat_source
C C 0.0013 0.0009 'International Tables Vol C Tables 4.2.6.8 and 6.1.1.4'
H H 0.0000 0.0000 'International Tables Vol C Tables 4.2.6.8 and 6.1.1.4'
O O 0.0058 0.0036 'International Tables Vol C Tables 4.2.6.8 and 6.1.1.4'
P P 0.0671 0.0586 'International Tables Vol C Tables 4.2.6.8 and 6.1.1.4'
Au Au -0.6570 6.0260 'International Tables Vol C Tables 4.2.6.8 and 6.1.1.4'

loop_
_axis.id
_axis.type
_axis.equipment
_axis.parity
_axis.depends_on
_axis.zero
_axis.vector[1]
_axis.vector[2]
_axis.vector[3]
source . source . . . 0.99999993 0.00000000 0.00037559
omega rotation goniometer -1 . 0.36226000 0.00000000 0.00000000 1.00000000
kappa rotation goniometer -1 omega -0.01457000 -0.76608180 0.00000000 0.64274309
phi rotation goniometer -1 kappa . 0.00014120 0.00000000 0.99999999
theta rotation goniometer -1 . 0.42200000 0.00000000 0.00000000 1.00000000
matrixX general general . phi . 1.00000000 0.00000000 0.00000000
matrixY general general . phi . 0.00000000 1.00000000 0.00000000
matrixZ general general . phi . 0.00000000 0.00000000 1.00000000
dacX translation general . phi . 0.00000000 1.00000000 0.00000000
dacY translation general . phi . -1.00000000 0.00000000 0.00000000
dacZ translation general . phi . 0.00000000 0.00000000 1.00000000

loop_
_geom_angle_atom_site_label_1
_geom_angle_atom_site_label_2
_geom_angle_atom_site_label_3
_geom_angle
_geom_angle_site_symmetry_1
_geom_angle_site_symmetry_3
_geom_angle_publ_flag
C21 Au2 P2 172.8(6) . . ?
C1 Au1 P1 174.9(6) . . ?
C10 P1 Au1 110.8(5) . . ?
C10 P1 C12 105.5(7) . . ?
C10 P1 C14 104.1(7) . . ?
C12 P1 Au1 114.4(5) . . ?
C12 P1 C14 105.0(7) . . ?
C14 P1 Au1 116.1(5) . . ?
C30 P2 Au2 111.8(5) . . ?
C30 P2 C32 105.4(7) . . ?
C30 P2 C34 104.6(7) . . ?
C32 P2 Au2 116.3(5) . . ?
C32 P2 C34 107.4(7) . . ?
C34 P2 Au2 110.5(5) . . ?
C24 C23 C22 119.4(14) . . ?
C28 C23 C22 122.6(14) . . ?
C28 C23 C24 118.0(17) . . ?
C22 C21 Au2 175(2) . . ?
O2 C26 C27 123.3(13) . . ?
O2 C26 C25 117.1(13) . . ?
C25 C26 C27 119.5(13) . . ?
C21 C22 C23 178(2) . . ?
C26 O2 C29 118.0(12) . . ?
C2 C1 Au1 174(2) . . ?
C1 C2 C3 178(2) . . ?
C26 C27 H27 120.5 . . ?
C26 C27 C28 119.1(12) . . ?
C28 C27 H27 120.5 . . ?
C23 C24 H24 120.0 . . ?
C23 C24 C25 120.0(13) . . ?
C25 C24 H24 120.0 . . ?
C23 C28 C27 122.1(13) . . ?
C23 C28 H28 119.0 . . ?
C27 C28 H28 119.0 . . ?
C26 C25 C24 121.1(12) . . ?
C26 C25 H25 119.4 . . ?
C24 C25 H25 119.4 . . ?
C8 C7 H7 120.3 . . ?
C8 C7 C6 119.3(14) . . ?
C6 C7 H7 120.3 . . ?
C7 C8 H8 119.1 . . ?
C7 C8 C3 121.8(13) . . ?
C3 C8 H8 119.1 . . ?
C8 C3 C2 119.0(14) . . ?
C4 C3 C2 123.5(13) . . ?
C4 C3 C8 117.5(14) . . ?
P1 C10 H10A 108.8 . . ?
P1 C10 H10B 108.8 . . ?
H10A C10 H10B 107.7 . . ?
C11 C10 P1 113.7(11) . . ?
C11 C10 H10A 108.8 . . ?
C11 C10 H10B 108.8 . . ?
C10 C11 H11A 109.5 . . ?
C10 C11 H11B 109.5 . . ?
C10 C11 H11C 109.5 . . ?
H11A C11 H11B 109.5 . . ?
H11A C11 H11C 109.5 . . ?
H11B C11 H11C 109.5 . . ?
H31A C31 H31B 109.5 . . ?
H31A C31 H31C 109.5 . . ?
H31B C31 H31C 109.5 . . ?
C30 C31 H31A 109.5 . . ?
C30 C31 H31B 109.5 . . ?
C30 C31 H31C 109.5 . . ?
P2 C30 H30A 108.9 . . ?
P2 C30 H30B 108.9 . . ?
C31 C30 P2 113.5(10) . . ?
C31 C30 H30A 108.9 . . ?
C31 C30 H30B 108.9 . . ?
H30A C30 H30B 107.7 . . ?
C9 O1 C6 119.6(12) . . ?
C3 C4 H4 119.5 . . ?
C5 C4 C3 120.9(13) . . ?
C5 C4 H4 119.5 . . ?
P2 C32 H32A 108.8 . . ?
P2 C32 H32B 108.8 . . ?
H32A C32 H32B 107.7 . . ?
C33 C32 P2 113.7(11) . . ?
C33 C32 H32A 108.8 . . ?
C33 C32 H32B 108.8 . . ?
P1 C12 H12A 108.7 . . ?
P1 C12 H12B 108.7 . . ?
H12A C12 H12B 107.6 . . ?
C13 C12 P1 114.1(11) . . ?
C13 C12 H12A 108.7 . . ?
C13 C12 H12B 108.7 . . ?
P1 C14 H14A 108.6 . . ?
P1 C14 H14B 108.6 . . ?
H14A C14 H14B 107.6 . . ?
C15 C14 P1 114.6(10) . . ?
C15 C14 H14A 108.6 . . ?
C15 C14 H14B 108.6 . . ?
O1 C9 H9A 109.5 . . ?
O1 C9 H9B 109.5 . . ?
O1 C9 H9C 109.5 . . ?
H9A C9 H9B 109.5 . . ?
H9A C9 H9C 109.5 . . ?
H9B C9 H9C 109.5 . . ?
H35A C35 H35B 109.5 . . ?
H35A C35 H35C 109.5 . . ?
H35B C35 H35C 109.5 . . ?
C34 C35 H35A 109.5 . . ?
C34 C35 H35B 109.5 . . ?
C34 C35 H35C 109.5 . . ?
P2 C34 H34A 109.2 . . ?
P2 C34 H34B 109.2 . . ?
C35 C34 P2 111.9(10) . . ?
C35 C34 H34A 109.2 . . ?
C35 C34 H34B 109.2 . . ?
H34A C34 H34B 107.9 . . ?
C7 C6 O1 113.7(13) . . ?
C5 C6 C7 121.3(15) . . ?
C5 C6 O1 124.9(14) . . ?
C4 C5 H5 120.4 . . ?
C6 C5 C4 119.2(12) . . ?
C6 C5 H5 120.4 . . ?
C32 C33 H33A 109.5 . . ?
C32 C33 H33B 109.5 . . ?
C32 C33 H33C 109.5 . . ?
H33A C33 H33B 109.5 . . ?
H33A C33 H33C 109.5 . . ?
H33B C33 H33C 109.5 . . ?
C14 C15 H15A 109.5 . . ?
C14 C15 H15B 109.5 . . ?
C14 C15 H15C 109.5 . . ?
H15A C15 H15B 109.5 . . ?
H15A C15 H15C 109.5 . . ?
H15B C15 H15C 109.5 . . ?
C12 C13 H13A 109.5 . . ?
C12 C13 H13B 109.5 . . ?
C12 C13 H13C 109.5 . . ?
H13A C13 H13B 109.5 . . ?
H13A C13 H13C 109.5 . . ?
H13B C13 H13C 109.5 . . ?
O2 C29 H29A 109.5 . . ?
O2 C29 H29B 109.5 . . ?
O2 C29 H29C 109.5 . . ?
H29A C29 H29B 109.5 . . ?
H29A C29 H29C 109.5 . . ?
H29B C29 H29C 109.5 . . ?

loop_
_geom_bond_atom_site_label_1
_geom_bond_atom_site_label_2
_geom_bond_distance
_geom_bond_site_symmetry_2
_geom_bond_publ_flag
Au2 P2 2.277(7) . ?
Au2 C21 1.990(19) . ?
Au1 P1 2.282(6) . ?
Au1 C1 2.01(2) . ?
P1 C10 1.810(14) . ?
P1 C12 1.813(12) . ?
P1 C14 1.828(13) . ?
P2 C30 1.795(14) . ?
P2 C32 1.803(14) . ?
P2 C34 1.813(13) . ?
C23 C22 1.42(3) . ?
C23 C24 1.390(19) . ?
C23 C28 1.387(19) . ?
C21 C22 1.21(3) . ?
C26 O2 1.357(19) . ?
C26 C27 1.387(19) . ?
C26 C25 1.373(18) . ?
O2 C29 1.424(19) . ?
C1 C2 1.18(3) . ?
C2 C3 1.46(3) . ?
C27 H27 0.9300 . ?
C27 C28 1.398(19) . ?
C24 H24 0.9300 . ?
C24 C25 1.404(17) . ?
C28 H28 0.9300 . ?
C25 H25 0.9300 . ?
C7 H7 0.9300 . ?
C7 C8 1.349(19) . ?
C7 C6 1.379(19) . ?
C8 H8 0.9300 . ?
C8 C3 1.413(19) . ?
C3 C4 1.39(2) . ?
C10 H10A 0.9700 . ?
C10 H10B 0.9700 . ?
C10 C11 1.548(18) . ?
C11 H11A 0.9600 . ?
C11 H11B 0.9600 . ?
C11 H11C 0.9600 . ?
C31 H31A 0.9600 . ?
C31 H31B 0.9600 . ?
C31 H31C 0.9600 . ?
C31 C30 1.523(17) . ?
C30 H30A 0.9700 . ?
C30 H30B 0.9700 . ?
O1 C9 1.386(19) . ?
O1 C6 1.40(2) . ?
C4 H4 0.9300 . ?
C4 C5 1.385(19) . ?
C32 H32A 0.9700 . ?
C32 H32B 0.9700 . ?
C32 C33 1.53(2) . ?
C12 H12A 0.9700 . ?
C12 H12B 0.9700 . ?
C12 C13 1.479(18) . ?
C14 H14A 0.9700 . ?
C14 H14B 0.9700 . ?
C14 C15 1.520(17) . ?
C9 H9A 0.9600 . ?
C9 H9B 0.9600 . ?
C9 H9C 0.9600 . ?
C35 H35A 0.9600 . ?
C35 H35B 0.9600 . ?
C35 H35C 0.9600 . ?
C35 C34 1.523(17) . ?
C34 H34A 0.9700 . ?
C34 H34B 0.9700 . ?
C6 C5 1.38(2) . ?
C5 H5 0.9300 . ?
C33 H33A 0.9600 . ?
C33 H33B 0.9600 . ?
C33 H33C 0.9600 . ?
C15 H15A 0.9600 . ?
C15 H15B 0.9600 . ?
C15 H15C 0.9600 . ?
C13 H13A 0.9600 . ?
C13 H13B 0.9600 . ?
C13 H13C 0.9600 . ?
C29 H29A 0.9600 . ?
C29 H29B 0.9600 . ?
C29 H29C 0.9600 . ?

loop_
_geom_torsion_atom_site_label_1
_geom_torsion_atom_site_label_2
_geom_torsion_atom_site_label_3
_geom_torsion_atom_site_label_4
_geom_torsion
_geom_torsion_site_symmetry_1
_geom_torsion_site_symmetry_2
_geom_torsion_site_symmetry_3
_geom_torsion_site_symmetry_4
_geom_torsion_publ_flag
Au2 P2 C30 C31 42.8(12) . . . . ?
Au2 P2 C32 C33 -174.0(10) . . . . ?
Au2 P2 C34 C35 62.3(10) . . . . ?
Au1 P1 C10 C11 31.3(11) . . . . ?
Au1 P1 C12 C13 -58.2(13) . . . . ?
Au1 P1 C14 C15 -172.8(10) . . . . ?
C23 C24 C25 C26 -1(2) . . . . ?
C26 C27 C28 C23 0(2) . . . . ?
C22 C23 C24 C25 179.7(17) . . . . ?
C22 C23 C28 C27 -178.9(17) . . . . ?
O2 C26 C27 C28 -179.6(14) . . . . ?
O2 C26 C25 C24 -179.3(15) . . . . ?
C2 C3 C4 C5 179.5(16) . . . . ?
C27 C26 O2 C29 8(2) . . . . ?
C27 C26 C25 C24 4(2) . . . . ?
C24 C23 C28 C27 3(2) . . . . ?
C28 C23 C24 C25 -2(2) . . . . ?
C25 C26 O2 C29 -168.6(15) . . . . ?
C25 C26 C27 C28 -3(2) . . . . ?
C7 C8 C3 C2 179.4(16) . . . . ?
C7 C8 C3 C4 -1(2) . . . . ?
C7 C6 C5 C4 0(3) . . . . ?
C8 C7 C6 O1 -178.3(16) . . . . ?
C8 C7 C6 C5 -1(3) . . . . ?
C8 C3 C4 C5 0(2) . . . . ?
C3 C4 C5 C6 1(2) . . . . ?
C10 P1 C12 C13 63.7(13) . . . . ?
C10 P1 C14 C15 65.2(12) . . . . ?
C30 P2 C32 C33 61.5(13) . . . . ?
C30 P2 C34 C35 -177.3(9) . . . . ?
O1 C6 C5 C4 176.9(16) . . . . ?
C32 P2 C30 C31 170.0(11) . . . . ?
C32 P2 C34 C35 -65.5(11) . . . . ?
C12 P1 C10 C11 -93.1(11) . . . . ?
C12 P1 C14 C15 -45.4(13) . . . . ?
C14 P1 C10 C11 156.7(10) . . . . ?
C14 P1 C12 C13 173.4(12) . . . . ?
C9 O1 C6 C7 -170.5(16) . . . . ?
C9 O1 C6 C5 12(3) . . . . ?
C34 P2 C30 C31 -76.8(12) . . . . ?
C34 P2 C32 C33 -49.6(14) . . . . ?
C6 C7 C8 C3 2(2) . . . . ?

loop_
_twin_individual_id
_twin_individual_mass_fraction_refined
1 0.46(3)
2 0.54(3)
